data_7009598
loop_
_publ_author_name
'Plater, M. John'
'Foreman, Mark R. St. J.'
'Gelbrich, Thomas'
'Coles, Simon J.'
'Hursthouse, Michael B.'

_publ_section_title
;
 Synthesis and characterisation of infinite co-ordination networks from
 flexible dipyridyl ligands and cadmium salts&#x200A;&#x2020;
;
_journal_issue 18
_journal_name_full 'Journal of the Chemical Society, Dalton Transactions'
_journal_page_first 3065
_journal_paper_doi 10.1039/b002251i
_journal_year 2000
_chemical_formula_sum 'C14 H20 Cd N4 O8'
_chemical_formula_weight 484.74
_chemical_name_systematic
; 
 ? 
;
_space_group_IT_number 14
_symmetry_cell_setting monoclinic
_symmetry_space_group_name_Hall '-P 2ybc'
_symmetry_space_group_name_H-M 'P 1 21/c 1'
_atom_sites_solution_hydrogens geom
_atom_sites_solution_primary direct
_atom_sites_solution_secondary difmap
_audit_creation_method SHELXL-97
_cell_angle_alpha 90.00
_cell_angle_beta 97.1056(10)
_cell_angle_gamma 90.00
_cell_formula_units_Z 2
_cell_length_a 9.2143(2)
_cell_length_b 13.2282(2)
_cell_length_c 7.39190(10)
_cell_measurement_temperature 293(2)
_cell_volume 894.07(3)
_computing_structure_refinement 'SHELXL-97 (Sheldrick, 1997)'
_computing_structure_solution 'SHELXS-97 (Sheldrick, 1990)'
_diffrn_ambient_temperature 293(2)
_diffrn_measured_fraction_theta_full 0.999
_diffrn_measured_fraction_theta_max 0.999
_diffrn_radiation_monochromator graphite
_diffrn_radiation_source 'fine-focus sealed tube'
_diffrn_radiation_type MoK\a
_diffrn_radiation_wavelength 0.71073
_diffrn_reflns_av_R_equivalents 0.0774
_diffrn_reflns_av_sigmaI/netI 0.0257
_diffrn_reflns_limit_h_max 11
_diffrn_reflns_limit_h_min -11
_diffrn_reflns_limit_k_max 16
_diffrn_reflns_limit_k_min -16
_diffrn_reflns_limit_l_max 9
_diffrn_reflns_limit_l_min -9
_diffrn_reflns_number 19772
_diffrn_reflns_theta_full 25.99
_diffrn_reflns_theta_max 25.99
_diffrn_reflns_theta_min 2.71
_exptl_absorpt_coefficient_mu 1.273
_exptl_absorpt_correction_T_max 0.9508
_exptl_absorpt_correction_T_min 0.8832
_exptl_crystal_colour colourless
_exptl_crystal_density_diffrn 1.801
_exptl_crystal_density_method 'not measured'
_exptl_crystal_description Plate
_exptl_crystal_F_000 488
_exptl_crystal_size_max 0.10
_exptl_crystal_size_mid 0.10
_exptl_crystal_size_min 0.04
_refine_diff_density_max 0.547
_refine_diff_density_min -0.472
_refine_diff_density_rms 0.071
_refine_ls_extinction_coef 0.0126(19)
_refine_ls_extinction_expression Fc^*^=kFc[1+0.001xFc^2^\l^3^/sin(2\q)]^-1/4^
_refine_ls_extinction_method SHELXL
_refine_ls_goodness_of_fit_ref 1.030
_refine_ls_hydrogen_treatment mixed
_refine_ls_matrix_type full
_refine_ls_number_parameters 165
_refine_ls_number_reflns 1753
_refine_ls_number_restraints 0
_refine_ls_restrained_S_all 1.030
_refine_ls_R_factor_all 0.0301
_refine_ls_R_factor_gt 0.0255
_refine_ls_shift/su_max 0.001
_refine_ls_shift/su_mean 0.000
_refine_ls_structure_factor_coef Fsqd
_refine_ls_weighting_details 'calc w=1/[\s^2^(Fo^2^)+(0.0532P)^2^+0.0351P] where P=(Fo^2^+2Fc^2^)/3'
_refine_ls_weighting_scheme calc
_refine_ls_wR_factor_gt 0.0711
_refine_ls_wR_factor_ref 0.0734
_reflns_number_gt 1529
_reflns_number_total 1753
_reflns_threshold_expression >2sigma(I)
_cod_data_source_file b002251i.txt
_cod_data_source_block s92-4
_cod_depositor_comments
;
The following automatic conversions were performed:
'_symmetry_cell_setting' value 'Monoclinic' changed to 'monoclinic'
according to '/home/saulius/struct/CIF-dictionaries/cif_core.dic'
dictionary named 'cif_core.dic' version 2.4.1 from 2010-06-29.

Automatic conversion script
Id: cif_fix_enum 1527 2010-12-29 10:47:43Z saulius 
;
_cod_original_sg_symbol_H-M P2(1)/c
_cod_database_code 7009598

loop_
_symmetry_equiv_pos_as_xyz
'x, y, z'
'-x, y+1/2, -z+1/2'
'-x, -y, -z'
'x, -y-1/2, z-1/2'

loop_
_atom_site_label
_atom_site_type_symbol
_atom_site_fract_x
_atom_site_fract_y
_atom_site_fract_z
_atom_site_U_iso_or_equiv
_atom_site_adp_type
_atom_site_occupancy
_atom_site_symmetry_multiplicity
_atom_site_calc_flag
_atom_site_refinement_flags
_atom_site_disorder_assembly
_atom_site_disorder_group
Cd1 Cd 0.5000 0.5000 0.5000 0.03669(15) Uani 1 2 d S . .
O1 O 0.67886(18) 0.38838(12) 0.3951(2) 0.0538(4) Uani 1 1 d . . .
O2 O 0.5793(2) 0.43362(14) 0.1323(3) 0.0742(5) Uani 1 1 d . . .
O3 O 0.7104(2) 0.30013(12) 0.1587(3) 0.0595(5) Uani 1 1 d . . .
O4 O 0.6201(2) 0.40905(14) 0.7515(2) 0.0540(4) Uani 1 1 d . . .
H1O H 0.656(3) 0.350(2) 0.732(4) 0.084(10) Uiso 1 1 d . . .
H2O H 0.593(4) 0.422(3) 0.851(5) 0.104(12) Uiso 1 1 d . . .
N1 N 0.67095(16) 0.62265(11) 0.5372(2) 0.0372(4) Uani 1 1 d . . .
N2 N 0.65658(17) 0.37305(12) 0.2274(2) 0.0383(4) Uani 1 1 d . . .
C1 C 0.6324(2) 0.71984(14) 0.5440(3) 0.0396(5) Uani 1 1 d . . .
H1 H 0.533(3) 0.7353(18) 0.534(3) 0.042(6) Uiso 1 1 d . . .
C2 C 0.7317(2) 0.79782(16) 0.5544(3) 0.0407(5) Uani 1 1 d . . .
H2 H 0.694(3) 0.8641(18) 0.559(3) 0.055(6) Uiso 1 1 d . . .
C3 C 0.8790(2) 0.77728(14) 0.5574(3) 0.0359(4) Uani 1 1 d . . .
C4 C 0.9189(2) 0.67663(15) 0.5530(3) 0.0423(5) Uani 1 1 d . . .
H4 H 1.019(2) 0.6569(17) 0.560(4) 0.045(6) Uiso 1 1 d . . .
C5 C 0.8136(2) 0.60250(15) 0.5427(3) 0.0423(5) Uani 1 1 d . . .
H5 H 0.839(3) 0.532(2) 0.535(3) 0.051(6) Uiso 1 1 d . . .
C6 C 0.9938(3) 0.85854(17) 0.5613(4) 0.0468(5) Uani 1 1 d . . .
H6A H 1.062(3) 0.8535(19) 0.683(4) 0.068(7) Uiso 1 1 d . . .
H6B H 1.058(4) 0.846(3) 0.485(5) 0.091(12) Uiso 1 1 d . . .
C7 C 0.9389(2) 0.96359(19) 0.5171(4) 0.0425(5) Uani 1 1 d . . .
H7A H 0.864(3) 0.964(2) 0.415(4) 0.060(7) Uiso 1 1 d . . .
H7B H 0.897(4) 0.9875(18) 0.620(6) 0.059(11) Uiso 1 1 d . . .

loop_
_atom_site_aniso_label
_atom_site_aniso_U_11
_atom_site_aniso_U_22
_atom_site_aniso_U_33
_atom_site_aniso_U_23
_atom_site_aniso_U_13
_atom_site_aniso_U_12
Cd1 0.03181(19) 0.02380(19) 0.0531(2) 0.00121(7) -0.00016(11) -0.00726(6)
O1 0.0658(10) 0.0574(10) 0.0388(9) -0.0055(7) 0.0097(7) -0.0029(8)
O2 0.0836(13) 0.0684(12) 0.0670(11) 0.0052(9) -0.0052(9) 0.0306(10)
O3 0.0687(11) 0.0433(9) 0.0708(11) -0.0166(8) 0.0253(9) 0.0053(8)
O4 0.0685(11) 0.0518(10) 0.0409(9) 0.0011(7) 0.0031(8) 0.0074(8)
N1 0.0331(9) 0.0279(8) 0.0494(10) 0.0027(7) 0.0008(7) -0.0051(6)
N2 0.0380(9) 0.0331(9) 0.0452(10) -0.0022(7) 0.0109(7) -0.0057(7)
C1 0.0308(10) 0.0300(11) 0.0579(13) 0.0007(9) 0.0049(9) -0.0033(8)
C2 0.0363(11) 0.0244(10) 0.0609(14) 0.0026(9) 0.0043(9) -0.0050(8)
C3 0.0344(10) 0.0293(10) 0.0432(10) 0.0034(8) 0.0020(8) -0.0089(8)
C4 0.0306(10) 0.0360(11) 0.0595(13) 0.0016(9) 0.0021(8) -0.0010(8)
C5 0.0392(11) 0.0266(10) 0.0598(12) 0.0013(9) 0.0005(9) -0.0015(8)
C6 0.0330(12) 0.0354(12) 0.0713(15) 0.0038(12) 0.0044(11) -0.0123(9)
C7 0.0351(12) 0.0327(12) 0.0598(14) 0.0011(11) 0.0061(10) -0.0127(11)

loop_
_atom_type_symbol
_atom_type_description
_atom_type_scat_dispersion_real
_atom_type_scat_dispersion_imag
_atom_type_scat_source
C C 0.0033 0.0016 'International Tables Vol C Tables 4.2.6.8 and 6.1.1.4'
H H 0.0000 0.0000 'International Tables Vol C Tables 4.2.6.8 and 6.1.1.4'
N N 0.0061 0.0033 'International Tables Vol C Tables 4.2.6.8 and 6.1.1.4'
O O 0.0106 0.0060 'International Tables Vol C Tables 4.2.6.8 and 6.1.1.4'
Cd Cd -0.8075 1.2024 'International Tables Vol C Tables 4.2.6.8 and 6.1.1.4'

loop_
_geom_angle_atom_site_label_1
_geom_angle_atom_site_label_2
_geom_angle_atom_site_label_3
_geom_angle
_geom_angle_site_symmetry_1
_geom_angle_site_symmetry_3
_geom_angle_publ_flag
N1 Cd1 N1 180.0 . 3_666 ?
N1 Cd1 O4 88.96(6) . 3_666 ?
N1 Cd1 O4 91.04(6) 3_666 3_666 ?
N1 Cd1 O4 91.04(6) . . ?
N1 Cd1 O4 88.96(6) 3_666 . ?
O4 Cd1 O4 180.0 3_666 . ?
N1 Cd1 O1 90.86(6) . 3_666 ?
N1 Cd1 O1 89.14(6) 3_666 3_666 ?
O4 Cd1 O1 70.74(6) 3_666 3_666 ?
O4 Cd1 O1 109.26(6) . 3_666 ?
N1 Cd1 O1 89.14(6) . . ?
N1 Cd1 O1 90.86(6) 3_666 . ?
O4 Cd1 O1 109.26(6) 3_666 . ?
O4 Cd1 O1 70.74(6) . . ?
O1 Cd1 O1 180.0 3_666 . ?
N2 O1 Cd1 112.58(13) . . ?
Cd1 O4 H1O 119(2) . . ?
Cd1 O4 H2O 116(2) . . ?
H1O O4 H2O 120(3) . . ?
C1 N1 C5 117.12(16) . . ?
C1 N1 Cd1 120.78(13) . . ?
C5 N1 Cd1 121.99(13) . . ?
O3 N2 O2 120.73(18) . . ?
O3 N2 O1 121.02(18) . . ?
O2 N2 O1 118.25(17) . . ?
N1 C1 C2 123.05(19) . . ?
N1 C1 H1 118.1(16) . . ?
C2 C1 H1 118.7(15) . . ?
C1 C2 C3 119.95(19) . . ?
C1 C2 H2 116.8(14) . . ?
C3 C2 H2 123.3(14) . . ?
C2 C3 C4 116.91(17) . . ?
C2 C3 C6 123.12(19) . . ?
C4 C3 C6 119.95(18) . . ?
C5 C4 C3 120.02(19) . . ?
C5 C4 H4 118.6(14) . . ?
C3 C4 H4 121.4(14) . . ?
N1 C5 C4 122.94(19) . . ?
N1 C5 H5 116.0(15) . . ?
C4 C5 H5 121.1(15) . . ?
C7 C6 C3 116.05(19) . . ?
C7 C6 H6A 113.7(14) . . ?
C3 C6 H6A 108.7(14) . . ?
C7 C6 H6B 105(2) . . ?
C3 C6 H6B 113(2) . . ?
H6A C6 H6B 99(3) . . ?
C6 C7 C7 112.6(3) . 3_776 ?
C6 C7 H7A 111.7(19) . . ?
C7 C7 H7A 109.9(17) 3_776 . ?
C6 C7 H7B 107.1(17) . . ?
C7 C7 H7B 107.8(19) 3_776 . ?
H7A C7 H7B 107(3) . . ?

loop_
_geom_bond_atom_site_label_1
_geom_bond_atom_site_label_2
_geom_bond_distance
_geom_bond_site_symmetry_2
_geom_bond_publ_flag
Cd1 N1 2.2543(15) . ?
Cd1 N1 2.2543(15) 3_666 ?
Cd1 O4 2.3703(16) 3_666 ?
Cd1 O4 2.3703(16) . ?
Cd1 O1 2.4113(16) 3_666 ?
Cd1 O1 2.4113(16) . ?
O1 N2 1.247(2) . ?
O2 N2 1.233(2) . ?
O3 N2 1.224(2) . ?
O4 H1O 0.87(3) . ?
O4 H2O 0.82(4) . ?
N1 C1 1.337(2) . ?
N1 C5 1.337(3) . ?
C1 C2 1.375(3) . ?
C1 H1 0.93(3) . ?
C2 C3 1.381(3) . ?
C2 H2 0.95(2) . ?
C3 C4 1.383(3) . ?
C3 C6 1.507(3) . ?
C4 C5 1.375(3) . ?
C4 H4 0.95(2) . ?
C5 H5 0.97(3) . ?
C6 C7 1.501(4) . ?
C6 H6A 1.04(3) . ?
C6 H6B 0.88(4) . ?
C7 C7 1.526(4) 3_776 ?
C7 H7A 0.96(3) . ?
C7 H7B 0.95(4) . ?

loop_
_geom_hbond_atom_site_label_D
_geom_hbond_atom_site_label_H
_geom_hbond_atom_site_label_A
_geom_hbond_distance_DH
_geom_hbond_distance_HA
_geom_hbond_distance_DA
_geom_hbond_angle_DHA
_geom_hbond_site_symmetry_A
O4 H1O O3 0.87(3) 2.13(3) 2.994(3) 171(3) 4_566
O4 H2O O2 0.82(4) 2.11(4) 2.904(3) 164(3) 1_556

loop_
_geom_torsion_atom_site_label_1
_geom_torsion_atom_site_label_2
_geom_torsion_atom_site_label_3
_geom_torsion_atom_site_label_4
_geom_torsion
_geom_torsion_site_symmetry_1
_geom_torsion_site_symmetry_2
_geom_torsion_site_symmetry_3
_geom_torsion_site_symmetry_4
_geom_torsion_publ_flag
C3 C6 C7 C7 -167.4(3) . . . 3_776 ?
C6 C7 C7 C6 180.0 . . 3_776 3_776 ?
C7 C7 C6 C3 167.4(3) . 3_776 3_776 3_776 ?
